data_7056056
loop_
_publ_author_name
'Luque-Agudo, V.'
'Albarr\'an-Velo, J.'
'Fern\'andez-Bola\~nos, J. G.'
'L\'opez, O.'
'Light, M. E.'
'Padr\'on, J. M.'
'Lagunes, I.'
'Rom\'an, E.'
'Serrano, J. A.'
'Gil, M. V.'

_publ_section_title
;
 Synthesis and antiproliferative activity of sulfa-Michael adducts and
 thiochromenes derived from carbohydrates
;
_journal_issue 8
_journal_name_full 'New J. Chem.'
_journal_page_first 3154
_journal_paper_doi 10.1039/C6NJ03940E
_journal_volume 41
_journal_year 2017
_chemical_absolute_configuration ad
_chemical_formula_moiety 'C24 H27 N O12 S'
_chemical_formula_sum 'C24 H27 N O12 S'
_chemical_formula_weight 553.52
_space_group_crystal_system monoclinic
_space_group_IT_number 4
_space_group_name_Hall 'P 2yb'
_space_group_name_H-M_alt 'P 1 21 1'
_symmetry_space_group_name_Hall 'P 2yb'
_symmetry_space_group_name_H-M 'P 1 21 1'
_atom_sites_solution_hydrogens geom
_audit_creation_date 2015-09-21
_audit_creation_method
;
Olex2 1.2-alpha
(compiled 2015.09.16 svn.r3215 for OlexSys, GUI svn.r5095)
;
_audit_update_record
;
2016-12-15 deposited with the CCDC.
2017-03-10 downloaded from the CCDC.
;
_cell_angle_alpha 90
_cell_angle_beta 96.839(2)
_cell_angle_gamma 90
_cell_formula_units_Z 2
_cell_length_a 7.50613(16)
_cell_length_b 14.4909(4)
_cell_length_c 12.0626(3)
_cell_measurement_reflns_used 10597
_cell_measurement_temperature 100(2)
_cell_measurement_theta_max 66.4340
_cell_measurement_theta_min 3.6740
_cell_volume 1302.72(6)
_computing_cell_refinement
'CrysAlisPro, Agilent Technologies, Version 1.171.37.35 (release 13-08-2014 CrysAlis171 .NET) (compiled Aug 13 2014,18:06:01)'
_computing_data_collection 'CrystalClear-SM Expert 3.1 b27 (Rigaku, 2013)'
_computing_data_reduction
'CrysAlisPro, Agilent Technologies, Version 1.171.37.35 (release 13-08-2014 CrysAlis171 .NET) (compiled Aug 13 2014,18:06:01)'
_computing_molecular_graphics 'Olex2 (Dolomanov et al., 2009)'
_computing_publication_material 'Olex2 (Dolomanov et al., 2009)'
_computing_structure_refinement 'ShelXL (Sheldrick, 2015)'
_computing_structure_solution 'ShelXT (Sheldrick, 2015)'
_diffrn_ambient_temperature 100(2)
_diffrn_detector 'CCD area detector'
_diffrn_detector_area_resol_mean 22.2222
_diffrn_detector_type 'Rigaku HG Saturn944+ (2x2 bin mode)'
_diffrn_measured_fraction_theta_full 0.997
_diffrn_measured_fraction_theta_max 0.997
_diffrn_measurement_details
;
#__ type_ start__ end____ width___ exp.time_
  1 omega  -63.00   73.00   1.0000   10.0000
omega____ theta____ kappa____ phi______ frames
    -      -17.0000   40.0000 -150.0000 136

#__ type_ start__ end____ width___ exp.time_
  2 omega -107.00   62.00   1.0000   10.0000
omega____ theta____ kappa____ phi______ frames
    -      -17.0000   60.0000  120.0000 169

#__ type_ start__ end____ width___ exp.time_
  3 omega   33.00   72.00   1.0000   10.0000
omega____ theta____ kappa____ phi______ frames
    -      -17.0000   40.0000 -180.0000 39

#__ type_ start__ end____ width___ exp.time_
  4 omega   52.00   72.00   1.0000   10.0000
omega____ theta____ kappa____ phi______ frames
    -      -17.0000   40.0000 -120.0000 20

#__ type_ start__ end____ width___ exp.time_
  5 omega   51.00   71.00   1.0000   10.0000
omega____ theta____ kappa____ phi______ frames
    -      -17.0000   30.0000   60.0000 20

#__ type_ start__ end____ width___ exp.time_
  6 omega    3.00   23.00   1.0000   10.0000
omega____ theta____ kappa____ phi______ frames
    -      -17.0000   30.0000  150.0000 20

#__ type_ start__ end____ width___ exp.time_
  7 omega   38.00   59.00   1.0000   10.0000
omega____ theta____ kappa____ phi______ frames
    -      -17.0000   30.0000 -180.0000 21

#__ type_ start__ end____ width___ exp.time_
  8 omega -179.00   -1.00   1.0000   40.0000
omega____ theta____ kappa____ phi______ frames
    -      -90.0000   60.0000  -60.0000 178

#__ type_ start__ end____ width___ exp.time_
  9 omega -114.00    0.00   1.0000   40.0000
omega____ theta____ kappa____ phi______ frames
    -      -90.0000   50.0000 -150.0000 114

#__ type_ start__ end____ width___ exp.time_
 10 omega -126.00    0.00   1.0000   40.0000
omega____ theta____ kappa____ phi______ frames
    -      -90.0000   60.0000  -30.0000 126

#__ type_ start__ end____ width___ exp.time_
 11 omega -115.00    0.00   1.0000   40.0000
omega____ theta____ kappa____ phi______ frames
    -      -90.0000   60.0000  -90.0000 115

#__ type_ start__ end____ width___ exp.time_
 12 omega -166.00  -44.00   1.0000   40.0000
omega____ theta____ kappa____ phi______ frames
    -      -90.0000   60.0000 -180.0000 122

#__ type_ start__ end____ width___ exp.time_
 13 omega -135.00   -1.00   1.0000   40.0000
omega____ theta____ kappa____ phi______ frames
    -      -90.0000   60.0000 -120.0000 134

#__ type_ start__ end____ width___ exp.time_
 14 omega  -20.00    0.00   1.0000   40.0000
omega____ theta____ kappa____ phi______ frames
    -      -90.0000   60.0000    0.0000 20

#__ type_ start__ end____ width___ exp.time_
 15 omega  -20.00    0.00   1.0000   40.0000
omega____ theta____ kappa____ phi______ frames
    -      -90.0000   50.0000  -30.0000 20

#__ type_ start__ end____ width___ exp.time_
 16 omega  -80.00    0.00   1.0000   40.0000
omega____ theta____ kappa____ phi______ frames
    -      -90.0000   50.0000  -60.0000 80

#__ type_ start__ end____ width___ exp.time_
 17 omega  -20.00    0.00   1.0000   40.0000
omega____ theta____ kappa____ phi______ frames
    -      -90.0000   50.0000  -90.0000 20

#__ type_ start__ end____ width___ exp.time_
 18 omega  -20.00    0.00   1.0000   40.0000
omega____ theta____ kappa____ phi______ frames
    -      -90.0000   60.0000 -150.0000 20

#__ type_ start__ end____ width___ exp.time_
 19 omega  -20.00    0.00   1.0000   40.0000
omega____ theta____ kappa____ phi______ frames
    -      -90.0000   50.0000 -120.0000 20

#__ type_ start__ end____ width___ exp.time_
 20 omega  -20.00    0.00   1.0000   40.0000
omega____ theta____ kappa____ phi______ frames
    -      -90.0000   50.0000 -180.0000 20

#__ type_ start__ end____ width___ exp.time_
 21 omega  -20.00    0.00   1.0000   40.0000
omega____ theta____ kappa____ phi______ frames
    -      -90.0000   40.0000 -120.0000 20

#__ type_ start__ end____ width___ exp.time_
 22 omega  -27.00   -7.00   1.0000   40.0000
omega____ theta____ kappa____ phi______ frames
    -      -90.0000   40.0000  -90.0000 20

#__ type_ start__ end____ width___ exp.time_
 23 omega -179.00    0.00   1.0000   40.0000
omega____ theta____ kappa____ phi______ frames
    -      -90.0000   50.0000    0.0000 179

#__ type_ start__ end____ width___ exp.time_
 24 omega -162.00    0.00   1.0000   40.0000
omega____ theta____ kappa____ phi______ frames
    -      -90.0000   30.0000  -60.0000 162

#__ type_ start__ end____ width___ exp.time_
 25 omega -162.00    0.00   1.0000   40.0000
omega____ theta____ kappa____ phi______ frames
    -      -90.0000   60.0000   60.0000 162
;
_diffrn_measurement_device 'three-circle quarter \c goniometer'
_diffrn_measurement_device_type 'Rigaku AFC11 007-HF'
_diffrn_measurement_method 'profile data from \w-scans'
_diffrn_measurement_specimen_support 'MiTeGen MicroMesh'
_diffrn_orient_matrix_UB_11 -0.1976264000
_diffrn_orient_matrix_UB_12 -0.0012095000
_diffrn_orient_matrix_UB_13 0.0230310000
_diffrn_orient_matrix_UB_21 0.0603809000
_diffrn_orient_matrix_UB_22 0.0111432000
_diffrn_orient_matrix_UB_23 0.1258380000
_diffrn_orient_matrix_UB_31 -0.0087323000
_diffrn_orient_matrix_UB_32 0.1056904000
_diffrn_orient_matrix_UB_33 -0.0130065000
_diffrn_radiation_collimation 0.3
_diffrn_radiation_monochromator 'Confocal mirrors, Varimax'
_diffrn_radiation_probe x-ray
_diffrn_radiation_type CuK\a
_diffrn_radiation_wavelength 1.54184
_diffrn_reflns_av_R_equivalents 0.0324
_diffrn_reflns_av_unetI/netI 0.0212
_diffrn_reflns_Laue_measured_fraction_full 0.997
_diffrn_reflns_Laue_measured_fraction_max 0.997
_diffrn_reflns_limit_h_max 8
_diffrn_reflns_limit_h_min -8
_diffrn_reflns_limit_k_max 16
_diffrn_reflns_limit_k_min -16
_diffrn_reflns_limit_l_max 14
_diffrn_reflns_limit_l_min -14
_diffrn_reflns_number 18371
_diffrn_reflns_point_group_measured_fraction_full 0.950
_diffrn_reflns_point_group_measured_fraction_max 0.950
_diffrn_reflns_theta_full 66.575
_diffrn_reflns_theta_max 66.575
_diffrn_reflns_theta_min 3.691
_diffrn_source 'Rotating Anode'
_diffrn_source_current 30.0
_diffrn_source_power 1.2
_diffrn_source_target Cu
_diffrn_source_type 'Rotating Anode'
_diffrn_source_voltage 40.0
_exptl_absorpt_coefficient_mu 1.684
_exptl_absorpt_correction_T_max 1.00000
_exptl_absorpt_correction_T_min 0.67204
_exptl_absorpt_correction_type multi-scan
_exptl_absorpt_process_details
'CrysAlisPro, Agilent Technologies, Version 1.171.37.35 (release 13-08-2014 CrysAlis171 .NET) (compiled Aug 13 2014,18:06:01) Empirical absorption correction using spherical harmonics, implemented in SCALE3 ABSPACK scaling algorithm.'
_exptl_crystal_colour 'clear yellow'
_exptl_crystal_colour_lustre clear
_exptl_crystal_colour_primary yellow
_exptl_crystal_density_diffrn 1.411
_exptl_crystal_description fragment
_exptl_crystal_F_000 580
_exptl_crystal_size_max 0.34
_exptl_crystal_size_mid 0.17
_exptl_crystal_size_min 0.03
_refine_diff_density_max 0.175
_refine_diff_density_min -0.297
_refine_diff_density_rms 0.041
_refine_ls_abs_structure_details
;
 Flack x determined using 1793 quotients [(I+)-(I-)]/[(I+)+(I-)]
 (Parsons, Flack and Wagner, Acta Cryst. B69 (2013) 249-259).
;
_refine_ls_abs_structure_Flack 0.009(12)
_refine_ls_extinction_method none
_refine_ls_goodness_of_fit_ref 1.097
_refine_ls_hydrogen_treatment constr
_refine_ls_matrix_type full
_refine_ls_number_parameters 348
_refine_ls_number_reflns 4372
_refine_ls_number_restraints 1
_refine_ls_restrained_S_all 1.096
_refine_ls_R_factor_all 0.0392
_refine_ls_R_factor_gt 0.0373
_refine_ls_shift/su_max 0.000
_refine_ls_shift/su_mean 0.000
_refine_ls_structure_factor_coef Fsqd
_refine_ls_weighting_details 'w=1/[\s^2^(Fo^2^)+(0.0466P)^2^+0.6980P] where P=(Fo^2^+2Fc^2^)/3'
_refine_ls_weighting_scheme calc
_refine_ls_wR_factor_gt 0.0956
_refine_ls_wR_factor_ref 0.0971
_reflns_Friedel_coverage 0.829
_reflns_Friedel_fraction_full 0.900
_reflns_Friedel_fraction_max 0.900
_reflns_number_gt 4173
_reflns_number_total 4372
_reflns_threshold_expression 'I > 2\s(I)'
_cod_data_source_file c6nj03940e1.cif
_cod_data_source_block 2015acc0017_d_100k
_cod_depositor_comments 'Adding full bibliography for 7056056--7056057.cif.'
_cod_database_code 7056056
_shelx_space_group_comment
;
The symmetry employed for this shelxl refinement is uniquely defined
by the following loop, which should always be used as a source of
symmetry information in preference to the above space-group names.
They are only intended as comments.
;
_diffrn_measurement_device_type2 'Rigaku AFC11'
_reflns_odcompleteness_completeness 99.67
_reflns_odcompleteness_iscentric 1
_reflns_odcompleteness_theta 66.47
_olex2_refinement_description
;
1. Fixed Uiso
 At 1.2 times of:
  All C(H) groups, All C(H,H) groups
 At 1.5 times of:
  All C(H,H,H) groups
2.a Ternary CH refined with riding coordinates:
 C9(H9), C10(H10), C13(H13), C16(H16), C19(H19)
2.b Secondary CH2 refined with riding coordinates:
 C22(H22A,H22B)
2.c Aromatic/amide H refined with riding coordinates:
 C2(H2), C4(H4), C5(H5), C6(H6), C7(H7)
2.d Idealised Me refined as rotating group:
 C12(H12A,H12B,H12C), C15(H15A,H15B,H15C), C18(H18A,H18B,H18C), C21(H21A,H21B,
 H21C), C24(H24A,H24B,H24C)
;
_shelx_shelxl_version_number 2014/7
_olex2_date_sample_data_collection 2015-09-16
_olex2_date_sample_submission 2015-07-23
_olex2_diffrn_ambient_temperature_device 'Oxford Cryosystems'
_olex2_exptl_crystal_mounting_method 'The crystal was mounted on a MITIGEN holder in perfluoroether oil'
_olex2_submission_original_sample_id /30
_olex2_submission_special_instructions 'No special instructions were received'

loop_
_space_group_symop_operation_xyz
'x, y, z'
'-x, y+1/2, -z'

loop_
_atom_site_label
_atom_site_type_symbol
_atom_site_fract_x
_atom_site_fract_y
_atom_site_fract_z
_atom_site_U_iso_or_equiv
_atom_site_adp_type
_atom_site_occupancy
_atom_site_site_symmetry_order
_atom_site_calc_flag
_atom_site_refinement_flags_posn
S1 S 0.66587(11) 0.61127(7) 0.75113(8) 0.0332(2) Uani 1 1 d .
O1 O 0.1335(4) 0.7051(3) 0.9276(3) 0.0505(9) Uani 1 1 d .
O2 O 0.0986(4) 0.6876(2) 0.7475(2) 0.0424(7) Uani 1 1 d .
O3 O 0.4299(3) 0.44657(19) 0.70640(19) 0.0276(5) Uani 1 1 d .
O4 O 0.2056(4) 0.3921(2) 0.7957(3) 0.0470(8) Uani 1 1 d .
O5 O 0.4933(3) 0.53878(19) 0.5084(2) 0.0279(5) Uani 1 1 d .
O6 O 0.4668(4) 0.6894(2) 0.4678(3) 0.0510(9) Uani 1 1 d .
O7 O 0.0494(3) 0.44693(19) 0.5192(2) 0.0293(6) Uani 1 1 d .
O8 O 0.0732(4) 0.2955(2) 0.5569(3) 0.0505(8) Uani 1 1 d .
O9 O 0.1159(3) 0.5234(2) 0.3168(2) 0.0299(6) Uani 1 1 d .
O10 O 0.3294(4) 0.5720(2) 0.2137(3) 0.0458(8) Uani 1 1 d .
O11 O 0.1905(3) 0.3520(2) 0.1972(2) 0.0344(6) Uani 1 1 d .
O12 O 0.4874(4) 0.3292(2) 0.2475(2) 0.0393(7) Uani 1 1 d .
N1 N 0.1843(4) 0.6774(3) 0.8401(3) 0.0369(8) Uani 1 1 d .
C1 C 0.3557(4) 0.6287(3) 0.8445(3) 0.0289(8) Uani 1 1 d .
C2 C 0.4296(5) 0.5968(3) 0.9429(3) 0.0306(8) Uani 1 1 d .
H2 H 0.3696 0.6077 1.0067 0.037 Uiso 1 1 calc R
C3 C 0.5974(5) 0.5462(3) 0.9572(3) 0.0329(9) Uani 1 1 d .
C4 C 0.6464(5) 0.4965(3) 1.0558(3) 0.0377(9) Uani 1 1 d .
H4 H 0.5711 0.4979 1.1138 0.045 Uiso 1 1 calc R
C5 C 0.8027(6) 0.4454(4) 1.0697(4) 0.0469(11) Uani 1 1 d .
H5 H 0.8343 0.4115 1.1366 0.056 Uiso 1 1 calc R
C6 C 0.9136(6) 0.4438(4) 0.9854(4) 0.0483(11) Uani 1 1 d .
H6 H 1.0211 0.4085 0.9946 0.058 Uiso 1 1 calc R
C7 C 0.8683(5) 0.4936(3) 0.8875(4) 0.0413(10) Uani 1 1 d .
H7 H 0.9459 0.4929 0.8308 0.050 Uiso 1 1 calc R
C8 C 0.7110(5) 0.5443(3) 0.8720(3) 0.0342(9) Uani 1 1 d .
C9 C 0.4218(4) 0.6133(3) 0.7327(3) 0.0293(8) Uani 1 1 d .
H9 H 0.3851 0.6686 0.6859 0.035 Uiso 1 1 calc R
C10 C 0.3312(4) 0.5290(3) 0.6715(3) 0.0278(8) Uani 1 1 d .
H10 H 0.2072 0.5230 0.6931 0.033 Uiso 1 1 calc R
C11 C 0.3510(5) 0.3828(3) 0.7660(3) 0.0305(8) Uani 1 1 d .
C12 C 0.4699(6) 0.3004(3) 0.7877(3) 0.0376(9) Uani 1 1 d .
H12A H 0.4965 0.2744 0.7165 0.056 Uiso 1 1 calc GR
H12B H 0.4092 0.2539 0.8288 0.056 Uiso 1 1 calc GR
H12C H 0.5821 0.3190 0.8321 0.056 Uiso 1 1 calc GR
C13 C 0.3175(4) 0.5356(3) 0.5449(3) 0.0272(8) Uani 1 1 d .
H13 H 0.2471 0.5915 0.5182 0.033 Uiso 1 1 calc R
C14 C 0.5481(5) 0.6187(3) 0.4651(3) 0.0333(8) Uani 1 1 d .
C15 C 0.7189(5) 0.6040(4) 0.4150(4) 0.0420(10) Uani 1 1 d .
H15A H 0.8082 0.5757 0.4706 0.063 Uiso 1 1 calc GR
H15B H 0.7640 0.6635 0.3916 0.063 Uiso 1 1 calc GR
H15C H 0.6962 0.5632 0.3501 0.063 Uiso 1 1 calc GR
C16 C 0.2312(4) 0.4493(3) 0.4897(3) 0.0275(8) Uani 1 1 d .
H16 H 0.2976 0.3936 0.5213 0.033 Uiso 1 1 calc R
C17 C -0.0125(5) 0.3648(3) 0.5534(3) 0.0328(9) Uani 1 1 d .
C18 C -0.1995(5) 0.3739(4) 0.5833(4) 0.0461(11) Uani 1 1 d .
H18A H -0.2056 0.4263 0.6341 0.069 Uiso 1 1 calc GR
H18B H -0.2328 0.3172 0.6201 0.069 Uiso 1 1 calc GR
H18C H -0.2826 0.3841 0.5154 0.069 Uiso 1 1 calc GR
C19 C 0.2297(5) 0.4496(3) 0.3634(3) 0.0291(8) Uani 1 1 d .
H19 H 0.3546 0.4605 0.3453 0.035 Uiso 1 1 calc R
C20 C 0.1821(5) 0.5806(3) 0.2427(3) 0.0317(9) Uani 1 1 d .
C21 C 0.0494(6) 0.6534(3) 0.2029(4) 0.0403(10) Uani 1 1 d .
H21A H -0.0633 0.6242 0.1715 0.060 Uiso 1 1 calc GR
H21B H 0.0968 0.6906 0.1452 0.060 Uiso 1 1 calc GR
H21C H 0.0274 0.6930 0.2656 0.060 Uiso 1 1 calc GR
C22 C 0.1630(5) 0.3583(3) 0.3134(3) 0.0325(9) Uani 1 1 d .
H22A H 0.2273 0.3072 0.3553 0.039 Uiso 1 1 calc R
H22B H 0.0335 0.3518 0.3203 0.039 Uiso 1 1 calc R
C23 C 0.3594(5) 0.3322(3) 0.1764(3) 0.0348(9) Uani 1 1 d .
C24 C 0.3636(6) 0.3157(3) 0.0548(3) 0.0431(11) Uani 1 1 d .
H24A H 0.2831 0.2645 0.0303 0.065 Uiso 1 1 calc GR
H24B H 0.4862 0.3002 0.0411 0.065 Uiso 1 1 calc GR
H24C H 0.3244 0.3715 0.0130 0.065 Uiso 1 1 calc GR

loop_
_atom_site_aniso_label
_atom_site_aniso_U_11
_atom_site_aniso_U_22
_atom_site_aniso_U_33
_atom_site_aniso_U_23
_atom_site_aniso_U_13
_atom_site_aniso_U_12
S1 0.0217(4) 0.0436(6) 0.0348(5) -0.0015(4) 0.0059(3) -0.0031(4)
O1 0.0440(17) 0.068(2) 0.0411(17) -0.0053(15) 0.0139(13) 0.0212(16)
O2 0.0320(14) 0.055(2) 0.0392(15) 0.0020(14) 0.0008(12) 0.0137(14)
O3 0.0216(12) 0.0331(15) 0.0289(13) 0.0027(11) 0.0059(9) 0.0024(11)
O4 0.0340(15) 0.060(2) 0.0506(17) 0.0185(15) 0.0192(13) 0.0096(14)
O5 0.0182(11) 0.0341(15) 0.0323(13) 0.0016(11) 0.0067(9) -0.0010(10)
O6 0.0473(18) 0.037(2) 0.074(2) 0.0132(16) 0.0321(16) 0.0085(15)
O7 0.0187(11) 0.0358(16) 0.0346(13) 0.0004(12) 0.0077(10) -0.0012(11)
O8 0.0414(17) 0.0378(19) 0.077(2) 0.0149(16) 0.0267(15) 0.0068(14)
O9 0.0265(12) 0.0366(16) 0.0272(12) 0.0045(11) 0.0053(10) 0.0017(11)
O10 0.0361(16) 0.058(2) 0.0468(17) 0.0137(14) 0.0185(13) 0.0036(13)
O11 0.0353(14) 0.0422(18) 0.0255(13) -0.0027(11) 0.0031(11) 0.0031(12)
O12 0.0357(14) 0.0454(18) 0.0365(15) 0.0004(13) 0.0028(12) 0.0057(13)
N1 0.0299(16) 0.044(2) 0.0372(18) -0.0023(15) 0.0056(14) 0.0059(15)
C1 0.0216(16) 0.032(2) 0.0342(19) -0.0038(15) 0.0067(14) 0.0002(14)
C2 0.0266(17) 0.035(2) 0.0305(18) -0.0008(16) 0.0060(14) -0.0012(16)
C3 0.0241(18) 0.041(2) 0.0338(19) -0.0039(17) 0.0030(14) 0.0013(17)
C4 0.036(2) 0.046(3) 0.030(2) 0.0028(17) 0.0017(16) 0.0029(18)
C5 0.039(2) 0.056(3) 0.043(2) 0.003(2) -0.0056(19) 0.010(2)
C6 0.030(2) 0.063(3) 0.050(3) 0.004(2) -0.0021(18) 0.015(2)
C7 0.0255(19) 0.056(3) 0.042(2) -0.003(2) 0.0036(16) 0.0036(18)
C8 0.0217(17) 0.043(3) 0.038(2) -0.0087(18) 0.0016(14) -0.0017(16)
C9 0.0239(16) 0.035(2) 0.0295(17) -0.0025(17) 0.0040(13) -0.0001(16)
C10 0.0212(16) 0.036(2) 0.0270(17) -0.0006(15) 0.0053(13) 0.0036(15)
C11 0.0286(19) 0.039(2) 0.0251(17) 0.0016(16) 0.0070(14) -0.0021(16)
C12 0.041(2) 0.039(3) 0.035(2) 0.0028(17) 0.0140(17) 0.0049(18)
C13 0.0162(16) 0.039(2) 0.0279(17) 0.0001(15) 0.0078(13) 0.0017(15)
C14 0.0275(18) 0.037(2) 0.0373(19) 0.0056(18) 0.0098(15) -0.0013(18)
C15 0.0304(19) 0.046(3) 0.053(2) 0.004(2) 0.0185(17) -0.003(2)
C16 0.0180(16) 0.038(2) 0.0276(17) -0.0002(16) 0.0066(13) -0.0015(15)
C17 0.0262(18) 0.036(3) 0.037(2) 0.0034(16) 0.0086(15) -0.0033(17)
C18 0.031(2) 0.042(3) 0.068(3) 0.003(2) 0.019(2) -0.0043(18)
C19 0.0254(17) 0.035(2) 0.0268(17) -0.0002(16) 0.0035(14) 0.0021(16)
C20 0.032(2) 0.039(2) 0.0252(18) 0.0016(15) 0.0068(15) -0.0038(16)
C21 0.041(2) 0.043(3) 0.038(2) 0.0052(18) 0.0091(17) 0.0042(19)
C22 0.0367(19) 0.036(2) 0.0260(18) -0.0024(15) 0.0074(15) -0.0032(16)
C23 0.040(2) 0.033(2) 0.0322(19) 0.0013(17) 0.0058(16) 0.0052(18)
C24 0.045(2) 0.053(3) 0.032(2) -0.0006(19) 0.0064(17) 0.010(2)

loop_
_atom_type_symbol
_atom_type_description
_atom_type_scat_dispersion_real
_atom_type_scat_dispersion_imag
_atom_type_scat_source
C C 0.0181 0.0091 'International Tables Vol C Tables 4.2.6.8 and 6.1.1.4'
H H 0.0000 0.0000 'International Tables Vol C Tables 4.2.6.8 and 6.1.1.4'
N N 0.0311 0.0180 'International Tables Vol C Tables 4.2.6.8 and 6.1.1.4'
O O 0.0492 0.0322 'International Tables Vol C Tables 4.2.6.8 and 6.1.1.4'
S S 0.3331 0.5567 'International Tables Vol C Tables 4.2.6.8 and 6.1.1.4'

loop_
_geom_angle_atom_site_label_1
_geom_angle_atom_site_label_2
_geom_angle_atom_site_label_3
_geom_angle
C8 S1 C9 101.70(18)
C11 O3 C10 118.7(3)
C14 O5 C13 118.4(3)
C17 O7 C16 117.4(3)
C20 O9 C19 117.7(3)
C23 O11 C22 116.1(3)
O1 N1 C1 119.1(3)
O2 N1 O1 123.9(3)
O2 N1 C1 116.9(3)
N1 C1 C9 114.9(3)
C2 C1 N1 118.1(3)
C2 C1 C9 126.8(3)
C1 C2 H2 118.5
C1 C2 C3 123.0(3)
C3 C2 H2 118.5
C4 C3 C2 119.8(3)
C4 C3 C8 119.2(4)
C8 C3 C2 120.9(4)
C3 C4 H4 119.6
C5 C4 C3 120.8(4)
C5 C4 H4 119.6
C4 C5 H5 120.2
C4 C5 C6 119.6(4)
C6 C5 H5 120.2
C5 C6 H6 119.8
C5 C6 C7 120.4(4)
C7 C6 H6 119.8
C6 C7 H7 119.7
C8 C7 C6 120.6(4)
C8 C7 H7 119.7
C3 C8 S1 121.5(3)
C7 C8 S1 119.0(3)
C7 C8 C3 119.4(4)
S1 C9 H9 106.7
C1 C9 S1 109.1(2)
C1 C9 H9 106.7
C1 C9 C10 111.8(3)
C10 C9 S1 115.2(3)
C10 C9 H9 106.7
O3 C10 C9 109.5(3)
O3 C10 H10 108.3
O3 C10 C13 108.5(3)
C9 C10 H10 108.3
C13 C10 C9 113.8(3)
C13 C10 H10 108.3
O3 C11 C12 110.4(3)
O4 C11 O3 123.8(4)
O4 C11 C12 125.8(4)
C11 C12 H12A 109.5
C11 C12 H12B 109.5
C11 C12 H12C 109.5
H12A C12 H12B 109.5
H12A C12 H12C 109.5
H12B C12 H12C 109.5
O5 C13 C10 110.7(3)
O5 C13 H13 110.1
O5 C13 C16 104.5(3)
C10 C13 H13 110.1
C10 C13 C16 111.2(3)
C16 C13 H13 110.1
O5 C14 C15 110.3(4)
O6 C14 O5 122.9(3)
O6 C14 C15 126.8(4)
C14 C15 H15A 109.5
C14 C15 H15B 109.5
C14 C15 H15C 109.5
H15A C15 H15B 109.5
H15A C15 H15C 109.5
H15B C15 H15C 109.5
O7 C16 C13 106.0(3)
O7 C16 H16 109.2
O7 C16 C19 110.6(3)
C13 C16 H16 109.2
C19 C16 C13 112.7(3)
C19 C16 H16 109.2
O7 C17 C18 111.2(4)
O8 C17 O7 123.1(3)
O8 C17 C18 125.7(4)
C17 C18 H18A 109.5
C17 C18 H18B 109.5
C17 C18 H18C 109.5
H18A C18 H18B 109.5
H18A C18 H18C 109.5
H18B C18 H18C 109.5
O9 C19 C16 109.0(3)
O9 C19 H19 109.0
O9 C19 C22 109.9(3)
C16 C19 H19 109.0
C22 C19 C16 111.0(3)
C22 C19 H19 109.0
O9 C20 C21 111.2(3)
O10 C20 O9 123.3(4)
O10 C20 C21 125.5(4)
C20 C21 H21A 109.5
C20 C21 H21B 109.5
C20 C21 H21C 109.5
H21A C21 H21B 109.5
H21A C21 H21C 109.5
H21B C21 H21C 109.5
O11 C22 C19 111.3(3)
O11 C22 H22A 109.4
O11 C22 H22B 109.4
C19 C22 H22A 109.4
C19 C22 H22B 109.4
H22A C22 H22B 108.0
O11 C23 C24 110.4(3)
O12 C23 O11 123.9(4)
O12 C23 C24 125.7(4)
C23 C24 H24A 109.5
C23 C24 H24B 109.5
C23 C24 H24C 109.5
H24A C24 H24B 109.5
H24A C24 H24C 109.5
H24B C24 H24C 109.5

loop_
_geom_bond_atom_site_label_1
_geom_bond_atom_site_label_2
_geom_bond_distance
S1 C8 1.750(4)
S1 C9 1.819(3)
O1 N1 1.231(4)
O2 N1 1.230(4)
O3 C10 1.442(5)
O3 C11 1.351(5)
O4 C11 1.196(5)
O5 C13 1.441(4)
O5 C14 1.355(5)
O6 C14 1.194(5)
O7 C16 1.451(4)
O7 C17 1.359(5)
O8 C17 1.191(5)
O9 C19 1.441(5)
O9 C20 1.356(5)
O10 C20 1.206(5)
O11 C22 1.443(4)
O11 C23 1.352(5)
O12 C23 1.211(5)
N1 C1 1.463(5)
C1 C2 1.332(5)
C1 C9 1.508(5)
C2 H2 0.9500
C2 C3 1.450(5)
C3 C4 1.402(6)
C3 C8 1.412(5)
C4 H4 0.9500
C4 C5 1.380(6)
C5 H5 0.9500
C5 C6 1.390(7)
C6 H6 0.9500
C6 C7 1.391(7)
C7 H7 0.9500
C7 C8 1.384(6)
C9 H9 1.0000
C9 C10 1.543(6)
C10 H10 1.0000
C10 C13 1.521(5)
C11 C12 1.495(6)
C12 H12A 0.9800
C12 H12B 0.9800
C12 H12C 0.9800
C13 H13 1.0000
C13 C16 1.524(5)
C14 C15 1.496(5)
C15 H15A 0.9800
C15 H15B 0.9800
C15 H15C 0.9800
C16 H16 1.0000
C16 C19 1.522(5)
C17 C18 1.496(5)
C18 H18A 0.9800
C18 H18B 0.9800
C18 H18C 0.9800
C19 H19 1.0000
C19 C22 1.514(6)
C20 C21 1.490(6)
C21 H21A 0.9800
C21 H21B 0.9800
C21 H21C 0.9800
C22 H22A 0.9900
C22 H22B 0.9900
C23 C24 1.490(5)
C24 H24A 0.9800
C24 H24B 0.9800
C24 H24C 0.9800
